data_4335041
loop_
_publ_author_name
'Shivaiah Vaddypally'
'Chongsong Xu'
'Senzhi Zhao'
'Yanfeng Fan'
'Christian E. Schafmeister'
'Michael J. Zdilla'

_publ_section_title
;
 Architectural Spiroligomers Designed for Binuclear Metal Complex
 Templating
;
_journal_name_full 'Inorganic Chemistry'
_journal_page_first 6457
_journal_page_last 6463
_journal_paper_doi 10.1021/ic4003498
_journal_volume 52
_journal_year 2013
_chemical_absolute_configuration syn
_chemical_formula_moiety '[C60 H47 N13 O6] . 0.32 [H2 O]'
_chemical_formula_sum 'C60 H47.64 N13 O6.32'
_chemical_formula_weight 1051.83
_chemical_name_systematic
; 
 ? 
;
_space_group_IT_number 19
_symmetry_cell_setting orthorhombic
_symmetry_space_group_name_Hall 'P 2ac 2ab'
_symmetry_space_group_name_H-M 'P 21 21 21'
_atom_sites_solution_hydrogens geom
_atom_sites_solution_primary direct
_atom_sites_solution_secondary difmap
_audit_creation_method SHELXL-97
_cell_angle_alpha 90.00
_cell_angle_beta 90.00
_cell_angle_gamma 90.00
_cell_formula_units_Z 4
_cell_length_a 6.4132(11)
_cell_length_b 26.710(5)
_cell_length_c 30.792(5)
_cell_measurement_reflns_used 9915
_cell_measurement_temperature 173(2)
_cell_measurement_theta_max 20.834
_cell_measurement_theta_min 2.337
_cell_volume 5274.6(16)
_computing_cell_refinement 'SAINT (Bruker AXS)'
_computing_data_collection 'COSMO (Bruker AXS)'
_computing_data_reduction 'SADABS (Bruker AXS)'
_computing_molecular_graphics 'XP (Sheldrick, 2008)'
_computing_publication_material 'APEX2 (Bruker AXS)'
_computing_structure_refinement 'SHELXL-97 (Sheldrick, 2008)'
_computing_structure_solution 'SHELXS-97 (Sheldrick, 2008)'
_diffrn_ambient_temperature 173(2)
_diffrn_detector_area_resol_mean 8.333
_diffrn_measured_fraction_theta_full 0.992
_diffrn_measured_fraction_theta_max 0.992
_diffrn_measurement_device_type 'Bruker Kappa APEX II DUO'
_diffrn_measurement_method 'Omega Scans'
_diffrn_radiation_monochromator graphite
_diffrn_radiation_source 'fine-focus sealed tube'
_diffrn_radiation_type MoK\a
_diffrn_radiation_wavelength 0.71073
_diffrn_reflns_av_R_equivalents 0.0538
_diffrn_reflns_av_sigmaI/netI 0.0392
_diffrn_reflns_limit_h_max 6
_diffrn_reflns_limit_h_min -6
_diffrn_reflns_limit_k_max 26
_diffrn_reflns_limit_k_min -23
_diffrn_reflns_limit_l_max 30
_diffrn_reflns_limit_l_min -30
_diffrn_reflns_number 35369
_diffrn_reflns_theta_full 20.96
_diffrn_reflns_theta_max 20.96
_diffrn_reflns_theta_min 1.01
_exptl_absorpt_coefficient_mu 0.089
_exptl_absorpt_correction_T_max 0.9947
_exptl_absorpt_correction_T_min 0.9659
_exptl_absorpt_correction_type multi-scan
_exptl_absorpt_process_details
;
35475 Corrected reflections written to file
 Estimated minimum and maximum transmission:  0.5780  0.7446
 The ratio of these values is more reliable than their absolute values!
 Additional spherical absorption correction applied with mu*r =  0.2000
 Lambda/2 correction factor = 0.0015
;
_exptl_crystal_colour colorless
_exptl_crystal_density_diffrn 1.325
_exptl_crystal_description needle
_exptl_crystal_F_000 2197
_exptl_crystal_size_max 0.39
_exptl_crystal_size_mid 0.09
_exptl_crystal_size_min 0.06
_refine_diff_density_max 0.202
_refine_diff_density_min -0.175
_refine_diff_density_rms 0.037
_refine_ls_abs_structure_details 'Flack H D (1983), Acta Cryst. A39, 876-881'
_refine_ls_abs_structure_Flack -0.1(13)
_refine_ls_extinction_method none
_refine_ls_goodness_of_fit_ref 1.053
_refine_ls_hydrogen_treatment constr
_refine_ls_matrix_type full
_refine_ls_number_parameters 725
_refine_ls_number_reflns 5595
_refine_ls_number_restraints 0
_refine_ls_restrained_S_all 1.053
_refine_ls_R_factor_all 0.0453
_refine_ls_R_factor_gt 0.0364
_refine_ls_shift/su_max 0.001
_refine_ls_shift/su_mean 0.000
_refine_ls_structure_factor_coef Fsqd
_refine_ls_weighting_details 'calc w=1/[\s^2^(Fo^2^)+(0.0460P)^2^+1.3116P] where P=(Fo^2^+2Fc^2^)/3'
_refine_ls_weighting_scheme calc
_refine_ls_wR_factor_gt 0.0796
_refine_ls_wR_factor_ref 0.0870
_reflns_number_gt 4981
_reflns_number_total 5595
_reflns_threshold_expression >2sigma(I)
_cod_data_source_file ic4003498_si_002_1.cif
_cod_data_source_block L
_cod_database_code 4335041

loop_
_symmetry_equiv_pos_as_xyz
'x, y, z'
'x+1/2, -y+1/2, -z'
'-x, y+1/2, -z+1/2'
'-x+1/2, -y, z+1/2'

loop_
_atom_site_label
_atom_site_type_symbol
_atom_site_fract_x
_atom_site_fract_y
_atom_site_fract_z
_atom_site_U_iso_or_equiv
_atom_site_adp_type
_atom_site_occupancy
_atom_site_symmetry_multiplicity
_atom_site_calc_flag
_atom_site_refinement_flags
C1 C 0.4890(5) 0.13496(14) 0.78780(10) 0.0271(9) Uani 1 1 d .
C1' C 0.8246(6) 0.20180(11) 0.76391(10) 0.0202(8) Uani 1 1 d .
C1S C -0.0085(7) 0.05009(16) 0.74232(13) 0.0435(11) Uani 1 1 d .
C2' C 0.7675(5) 0.19444(12) 0.81081(10) 0.0232(8) Uani 1 1 d .
H2'A H 0.6889 0.2245 0.8212 0.028 Uiso 1 1 calc R
C2 C 0.4688(5) 0.16864(12) 0.74831(10) 0.0238(8) Uani 1 1 d .
H2A H 0.3641 0.1955 0.7543 0.029 Uiso 1 1 calc R
C2S C 0.1288(7) 0.00606(15) 0.74473(15) 0.0663(14) Uani 1 1 d .
H2S1 H 0.1137 -0.0099 0.7732 0.099 Uiso 1 1 calc R
H2S2 H 0.2739 0.0165 0.7406 0.099 Uiso 1 1 calc R
H2S3 H 0.0901 -0.0178 0.7220 0.099 Uiso 1 1 calc R
C3' C 0.9493(5) 0.18474(12) 0.84154(10) 0.0230(8) Uani 1 1 d .
H3'A H 1.0036 0.2165 0.8537 0.028 Uiso 1 1 calc R
H3'B H 1.0640 0.1670 0.8264 0.028 Uiso 1 1 calc R
C3 C 0.4044(5) 0.13933(13) 0.70801(10) 0.0256(8) Uani 1 1 d .
H3A H 0.2508 0.1390 0.7048 0.031 Uiso 1 1 calc R
H3B H 0.4553 0.1044 0.7096 0.031 Uiso 1 1 calc R
C4 C 0.5073(5) 0.16746(12) 0.66991(10) 0.0227(8) Uani 1 1 d .
C4' C 0.8544(5) 0.15175(12) 0.87747(10) 0.0203(8) Uani 1 1 d .
C5 C 0.7094(5) 0.18946(13) 0.68913(10) 0.0247(8) Uani 1 1 d .
H5A H 0.8302 0.1676 0.6827 0.030 Uiso 1 1 calc R
H5B H 0.7369 0.2233 0.6773 0.030 Uiso 1 1 calc R
C5' C 0.7067(5) 0.11702(13) 0.85177(10) 0.0265(9) Uani 1 1 d .
H5'A H 0.7818 0.0874 0.8403 0.032 Uiso 1 1 calc R
H5'B H 0.5886 0.1057 0.8700 0.032 Uiso 1 1 calc R
C6' C 0.7274(6) 0.18200(14) 0.91004(11) 0.0281(9) Uani 1 1 d .
C6 C 0.3650(5) 0.20846(13) 0.65258(12) 0.0266(9) Uani 1 1 d .
C7' C 0.9613(5) 0.13420(12) 0.94867(12) 0.0236(8) Uani 1 1 d .
C7 C 0.4354(5) 0.15410(13) 0.59619(12) 0.0284(9) Uani 1 1 d .
C8' C 1.1411(5) 0.08572(12) 0.89177(10) 0.0241(8) Uani 1 1 d .
H8'A H 1.2616 0.0843 0.9118 0.029 Uiso 1 1 calc R
H8'B H 1.1953 0.0936 0.8624 0.029 Uiso 1 1 calc R
C8 C 0.6609(5) 0.09085(12) 0.63071(11) 0.0287(9) Uani 1 1 d .
H8A H 0.7636 0.0922 0.6547 0.034 Uiso 1 1 calc R
H8B H 0.7400 0.0894 0.6031 0.034 Uiso 1 1 calc R
C12 C 0.5182(5) -0.04399(13) 0.65624(11) 0.0270(9) Uani 1 1 d .
C12' C 1.0401(5) -0.05178(12) 0.86761(11) 0.0261(9) Uani 1 1 d .
C13 C 0.6211(5) 0.00185(13) 0.65656(11) 0.0277(9) Uani 1 1 d .
H13A H 0.7502 0.0052 0.6714 0.033 Uiso 1 1 calc R
C13' C 1.1304(5) -0.00432(13) 0.86745(11) 0.0266(9) Uani 1 1 d .
H13B H 1.2550 0.0015 0.8516 0.032 Uiso 1 1 calc R
C14 C 0.5350(5) 0.04282(12) 0.63521(10) 0.0231(8) Uani 1 1 d .
C14' C 1.0384(5) 0.03430(12) 0.89049(10) 0.0217(8) Uani 1 1 d .
C15' C 0.8570(5) 0.02353(12) 0.91293(10) 0.0234(8) Uani 1 1 d .
H15A H 0.7889 0.0491 0.9291 0.028 Uiso 1 1 calc R
C15 C 0.3432(5) 0.03650(13) 0.61540(10) 0.0261(9) Uani 1 1 d .
H15B H 0.2770 0.0639 0.6014 0.031 Uiso 1 1 calc R
C16' C 0.7740(5) -0.02452(13) 0.91197(10) 0.0236(9) Uani 1 1 d .
C16 C 0.2478(5) -0.01051(13) 0.61620(11) 0.0246(9) Uani 1 1 d .
C22 C 0.6142(6) -0.08955(14) 0.67538(12) 0.0329(9) Uani 1 1 d .
C22' C 1.1333(6) -0.09386(14) 0.84226(11) 0.0324(9) Uani 1 1 d .
C23' C 1.0259(6) -0.13833(13) 0.83653(11) 0.0356(9) Uani 1 1 d .
H23A H 0.8913 -0.1427 0.8488 0.043 Uiso 1 1 calc R
C23 C 0.5351(7) -0.13674(15) 0.66752(15) 0.0581(12) Uani 1 1 d .
H23B H 0.4126 -0.1408 0.6505 0.070 Uiso 1 1 calc R
C24' C 1.1171(6) -0.17642(14) 0.81261(12) 0.0392(10) Uani 1 1 d .
H24A H 1.0462 -0.2073 0.8084 0.047 Uiso 1 1 calc R
C24 C 0.6368(8) -0.17864(16) 0.68482(17) 0.0697(15) Uani 1 1 d .
H24B H 0.5847 -0.2114 0.6798 0.084 Uiso 1 1 calc R
C25 C 0.8126(7) -0.17136(16) 0.70907(15) 0.0598(13) Uani 1 1 d .
H25A H 0.8851 -0.1991 0.7212 0.072 Uiso 1 1 calc R
C25' C 1.3113(7) -0.16885(14) 0.79514(13) 0.0466(11) Uani 1 1 d .
H25B H 1.3783 -0.1944 0.7788 0.056 Uiso 1 1 calc R
C26 C 0.8833(7) -0.12319(16) 0.71570(14) 0.0557(12) Uani 1 1 d .
H26A H 1.0052 -0.1185 0.7327 0.067 Uiso 1 1 calc R
C26' C 1.4073(7) -0.12301(16) 0.80199(14) 0.0554(12) Uani 1 1 d .
H26B H 1.5421 -0.1180 0.7900 0.067 Uiso 1 1 calc R
C32' C 0.5812(5) -0.03623(13) 0.93692(10) 0.0255(9) Uani 1 1 d .
C32 C 0.0496(5) -0.01978(13) 0.59204(11) 0.0254(9) Uani 1 1 d .
C33' C 0.5242(6) -0.08505(14) 0.94697(12) 0.0390(10) Uani 1 1 d .
H33A H 0.6032 -0.1125 0.9363 0.047 Uiso 1 1 calc R
C33 C -0.0388(5) -0.06734(14) 0.58974(12) 0.0347(10) Uani 1 1 d .
H33B H 0.0222 -0.0947 0.6049 0.042 Uiso 1 1 calc R
C34' C 0.3503(6) -0.09315(16) 0.97285(12) 0.0440(11) Uani 1 1 d .
H34A H 0.3096 -0.1262 0.9805 0.053 Uiso 1 1 calc R
C34 C -0.2170(6) -0.07416(15) 0.56508(12) 0.0385(10) Uani 1 1 d .
H34B H -0.2805 -0.1062 0.5631 0.046 Uiso 1 1 calc R
C35' C 0.2383(6) -0.05278(16) 0.98718(12) 0.0381(10) Uani 1 1 d .
H35A H 0.1183 -0.0573 1.0048 0.046 Uiso 1 1 calc R
C35 C -0.2997(6) -0.03417(15) 0.54374(12) 0.0380(10) Uani 1 1 d .
H35B H -0.4208 -0.0380 0.5263 0.046 Uiso 1 1 calc R
C36 C -0.2050(6) 0.01223(15) 0.54780(12) 0.0364(10) Uani 1 1 d .
H36A H -0.2647 0.0399 0.5329 0.044 Uiso 1 1 calc R
C36' C 0.3027(6) -0.00542(15) 0.97555(11) 0.0341(10) Uani 1 1 d .
H36B H 0.2233 0.0223 0.9855 0.041 Uiso 1 1 calc R
C71' C 0.6921(5) 0.18245(12) 0.99106(10) 0.0225(8) Uani 1 1 d .
C71 C 0.1663(6) 0.22121(14) 0.58370(11) 0.0300(9) Uani 1 1 d .
C72' C 0.4920(5) 0.16473(12) 0.99862(11) 0.0272(9) Uani 1 1 d .
H72A H 0.4237 0.1449 0.9773 0.033 Uiso 1 1 calc R
C72 C 0.0100(6) 0.19302(15) 0.56518(11) 0.0386(10) Uani 1 1 d .
H72B H 0.0078 0.1577 0.5691 0.046 Uiso 1 1 calc R
C73' C 0.3923(5) 0.17598(13) 1.03725(11) 0.0282(9) Uani 1 1 d .
H73A H 0.2546 0.1643 1.0425 0.034 Uiso 1 1 calc R
C73 C -0.1440(6) 0.21616(17) 0.54086(12) 0.0466(11) Uani 1 1 d .
H73B H -0.2505 0.1967 0.5276 0.056 Uiso 1 1 calc R
C74' C 0.4947(5) 0.20439(12) 1.06820(11) 0.0303(9) Uani 1 1 d .
H74A H 0.4279 0.2117 1.0950 0.036 Uiso 1 1 calc R
C74 C -0.1427(7) 0.26763(18) 0.53580(13) 0.0544(12) Uani 1 1 d .
H74B H -0.2484 0.2835 0.5192 0.065 Uiso 1 1 calc R
C75' C 0.6948(6) 0.22234(13) 1.06035(11) 0.0319(9) Uani 1 1 d .
H75A H 0.7637 0.2422 1.0816 0.038 Uiso 1 1 calc R
C75 C 0.0117(7) 0.29567(16) 0.55491(13) 0.0509(11) Uani 1 1 d .
H75B H 0.0114 0.3310 0.5515 0.061 Uiso 1 1 calc R
C76' C 0.7933(5) 0.21113(12) 1.02147(11) 0.0250(9) Uani 1 1 d .
H76A H 0.9300 0.2232 1.0159 0.030 Uiso 1 1 calc R
C76 C 0.1680(6) 0.27306(14) 0.57914(12) 0.0389(10) Uani 1 1 d .
H76B H 0.2741 0.2926 0.5924 0.047 Uiso 1 1 calc R
O1 O 0.3816(4) 0.09756(10) 0.79297(7) 0.0403(7) Uani 1 1 d .
O1' O 0.9996(4) 0.21665(8) 0.75248(7) 0.0288(6) Uani 1 1 d .
O2 O 0.2986(4) 0.24381(9) 0.67339(8) 0.0365(6) Uani 1 1 d .
O2' O 0.5869(4) 0.21120(10) 0.90132(7) 0.0422(7) Uani 1 1 d .
O3' O 1.0474(3) 0.11600(8) 0.97999(7) 0.0251(6) Uani 1 1 d .
O3 O 0.4361(4) 0.13774(9) 0.55931(8) 0.0339(6) Uani 1 1 d .
N1 N 0.6710(4) 0.19172(10) 0.73558(8) 0.0201(7) Uani 1 1 d .
N1S N -0.1138(6) 0.08421(15) 0.74120(13) 0.0655(11) Uani 1 1 d .
N1' N 0.6358(4) 0.14960(10) 0.81667(8) 0.0255(7) Uani 1 1 d .
N2' N 1.0028(4) 0.12651(9) 0.90559(8) 0.0206(7) Uani 1 1 d .
N2 N 0.5390(4) 0.13712(10) 0.63119(9) 0.0242(7) Uani 1 1 d .
N3' N 0.7929(4) 0.16909(10) 0.95086(9) 0.0222(7) Uani 1 1 d .
N3 N 0.3227(4) 0.19735(10) 0.60976(8) 0.0266(7) Uani 1 1 d .
N11 N 0.3335(4) -0.05044(10) 0.63608(9) 0.0284(7) Uani 1 1 d .
N11' N 0.8632(4) -0.06194(10) 0.88976(9) 0.0284(7) Uani 1 1 d .
N21 N 0.7883(5) -0.08257(11) 0.69924(10) 0.0426(9) Uani 1 1 d .
N21' N 1.3216(5) -0.08519(12) 0.82455(11) 0.0464(9) Uani 1 1 d .
N31 N -0.0341(4) 0.02010(11) 0.57159(9) 0.0287(7) Uani 1 1 d .
N31' N 0.4714(4) 0.00371(10) 0.95095(9) 0.0288(7) Uani 1 1 d .
O1S O 0.6436(19) -0.0047(4) 0.8039(4) 0.109(4) Uani 0.32 1 d PG
H1SA H 0.7671 0.0008 0.7950 0.163 Uiso 0.32 1 d P
H1SB H 0.5626 -0.0089 0.7828 0.163 Uiso 0.32 1 d P

loop_
_atom_site_aniso_label
_atom_site_aniso_U_11
_atom_site_aniso_U_22
_atom_site_aniso_U_33
_atom_site_aniso_U_23
_atom_site_aniso_U_13
_atom_site_aniso_U_12
C1 0.017(2) 0.042(3) 0.022(2) 0.0035(19) 0.0039(18) 0.000(2)
C1' 0.030(2) 0.0070(19) 0.023(2) 0.0002(15) -0.001(2) 0.0048(17)
C1S 0.037(3) 0.041(3) 0.052(3) -0.003(2) -0.003(2) -0.010(2)
C2' 0.0203(19) 0.016(2) 0.034(2) -0.0051(16) -0.0034(16) 0.0008(16)
C2 0.0152(19) 0.029(2) 0.028(2) -0.0008(17) 0.0017(17) -0.0014(16)
C2S 0.067(3) 0.036(3) 0.096(4) -0.013(3) -0.016(3) 0.008(3)
C3' 0.0213(19) 0.020(2) 0.028(2) -0.0031(16) -0.0016(17) -0.0004(15)
C3 0.0216(19) 0.028(2) 0.027(2) 0.0038(18) -0.0034(16) -0.0030(16)
C4 0.023(2) 0.020(2) 0.026(2) 0.0000(17) -0.0002(17) -0.0031(17)
C4' 0.0140(18) 0.027(2) 0.0202(19) -0.0016(16) 0.0007(16) 0.0001(16)
C5 0.024(2) 0.022(2) 0.028(2) -0.0015(16) 0.0007(17) 0.0010(16)
C5' 0.021(2) 0.034(2) 0.024(2) 0.0017(18) 0.0015(17) -0.0069(17)
C6' 0.021(2) 0.032(2) 0.031(2) -0.0018(19) -0.0025(19) -0.0005(19)
C6 0.026(2) 0.022(2) 0.032(2) -0.0008(19) 0.0016(18) -0.0016(18)
C7' 0.018(2) 0.021(2) 0.031(2) -0.0024(18) -0.0003(18) -0.0072(17)
C7 0.030(2) 0.027(2) 0.029(3) 0.0003(19) -0.0033(19) -0.0056(18)
C8' 0.0210(19) 0.024(2) 0.0271(19) -0.0012(17) 0.0025(17) 0.0031(17)
C8 0.026(2) 0.022(2) 0.038(2) -0.0031(18) -0.0020(18) 0.0011(19)
C12 0.028(2) 0.023(2) 0.030(2) 0.0014(16) 0.0017(19) 0.0030(19)
C12' 0.024(2) 0.019(2) 0.036(2) -0.0064(17) -0.0047(19) 0.0052(17)
C13 0.022(2) 0.030(2) 0.032(2) -0.0015(18) -0.0034(17) 0.0002(19)
C13' 0.0171(19) 0.032(2) 0.031(2) -0.0018(18) 0.0037(17) 0.0025(18)
C14 0.023(2) 0.021(2) 0.0248(19) -0.0055(16) 0.0016(18) 0.0039(17)
C14' 0.020(2) 0.020(2) 0.026(2) 0.0021(16) -0.0003(17) 0.0030(17)
C15' 0.020(2) 0.019(2) 0.032(2) -0.0019(17) 0.0043(17) 0.0059(17)
C15 0.026(2) 0.019(2) 0.033(2) -0.0029(16) -0.0007(18) 0.0046(18)
C16' 0.020(2) 0.023(2) 0.028(2) 0.0032(18) -0.0022(17) 0.0035(18)
C16 0.024(2) 0.024(2) 0.026(2) -0.0028(18) 0.0039(17) 0.0038(18)
C22 0.032(2) 0.023(2) 0.044(2) 0.0058(19) 0.003(2) 0.0008(19)
C22' 0.029(2) 0.029(2) 0.039(2) -0.0018(19) 0.001(2) 0.005(2)
C23' 0.039(2) 0.020(2) 0.047(2) -0.0018(19) 0.004(2) 0.000(2)
C23 0.048(3) 0.033(3) 0.093(3) 0.017(2) -0.017(3) 0.001(2)
C24' 0.046(3) 0.023(2) 0.048(3) 0.000(2) 0.004(2) 0.001(2)
C24 0.063(3) 0.029(3) 0.117(4) 0.022(3) -0.015(3) -0.007(3)
C25 0.054(3) 0.037(3) 0.088(4) 0.021(3) -0.011(3) 0.016(2)
C25' 0.056(3) 0.024(3) 0.060(3) -0.007(2) 0.011(3) 0.010(2)
C26 0.054(3) 0.044(3) 0.069(3) 0.012(3) -0.015(2) 0.015(3)
C26' 0.043(3) 0.047(3) 0.076(3) -0.015(3) 0.020(2) 0.005(2)
C32' 0.025(2) 0.024(2) 0.028(2) -0.0001(17) -0.0035(18) -0.0005(18)
C32 0.023(2) 0.026(2) 0.027(2) -0.0080(18) 0.0034(17) 0.0011(18)
C33' 0.035(2) 0.026(3) 0.056(3) -0.002(2) 0.009(2) -0.003(2)
C33 0.029(2) 0.029(2) 0.046(2) -0.0046(18) -0.004(2) 0.0011(19)
C34' 0.043(3) 0.032(3) 0.057(3) 0.007(2) 0.005(2) -0.015(2)
C34 0.026(2) 0.039(3) 0.050(3) -0.019(2) -0.002(2) -0.007(2)
C35' 0.023(2) 0.048(3) 0.044(2) 0.011(2) 0.0022(19) -0.004(2)
C35 0.024(2) 0.051(3) 0.039(2) -0.013(2) -0.0053(19) 0.006(2)
C36 0.036(2) 0.039(3) 0.034(2) -0.003(2) -0.002(2) 0.002(2)
C36' 0.024(2) 0.043(3) 0.035(2) 0.0034(19) 0.007(2) 0.007(2)
C71' 0.019(2) 0.026(2) 0.023(2) -0.0018(17) 0.0004(17) 0.0042(17)
C71 0.032(2) 0.034(3) 0.024(2) 0.0073(18) -0.0056(19) -0.001(2)
C72' 0.026(2) 0.025(2) 0.031(2) -0.0054(16) 0.0007(19) 0.0016(18)
C72 0.036(2) 0.036(2) 0.044(2) 0.009(2) -0.010(2) -0.004(2)
C73' 0.0183(19) 0.031(2) 0.035(2) 0.0041(18) 0.0041(19) 0.0014(17)
C73 0.032(2) 0.062(3) 0.047(3) 0.012(2) -0.011(2) -0.007(2)
C74' 0.031(2) 0.031(2) 0.029(2) -0.0036(18) 0.0073(18) -0.0005(19)
C74 0.048(3) 0.060(4) 0.055(3) 0.013(2) -0.018(2) 0.013(3)
C75' 0.035(2) 0.027(2) 0.033(2) -0.0110(18) 0.005(2) -0.0014(18)
C75 0.060(3) 0.041(3) 0.052(3) 0.010(2) -0.020(3) 0.012(3)
C76' 0.0215(19) 0.023(2) 0.031(2) -0.0014(18) 0.0008(18) -0.0041(16)
C76 0.040(2) 0.033(3) 0.044(2) 0.000(2) -0.010(2) -0.001(2)
O1 0.0329(15) 0.0525(18) 0.0353(15) 0.0111(14) -0.0042(13) -0.0237(14)
O1' 0.0244(15) 0.0298(14) 0.0320(14) 0.0065(11) 0.0001(12) -0.0088(12)
O2 0.0412(16) 0.0298(16) 0.0384(15) -0.0024(14) -0.0002(13) 0.0110(13)
O2' 0.0373(16) 0.0549(19) 0.0344(15) -0.0011(13) -0.0008(13) 0.0228(15)
O3' 0.0224(13) 0.0280(15) 0.0249(14) 0.0020(11) -0.0027(12) -0.0013(11)
O3 0.0439(15) 0.0311(16) 0.0267(16) -0.0033(12) -0.0025(12) -0.0042(12)
N1 0.0171(16) 0.0235(17) 0.0196(17) 0.0000(12) -0.0026(14) -0.0022(13)
N1S 0.050(3) 0.051(3) 0.096(3) 0.001(2) -0.001(2) 0.011(2)
N1' 0.0242(17) 0.0305(19) 0.0217(16) 0.0042(14) -0.0031(15) -0.0044(14)
N2' 0.0165(16) 0.0237(17) 0.0215(17) -0.0017(13) 0.0025(13) -0.0003(14)
N2 0.0280(16) 0.0200(17) 0.0246(17) -0.0025(14) -0.0039(14) 0.0009(14)
N3' 0.0166(15) 0.0249(17) 0.0251(18) -0.0007(14) -0.0003(14) 0.0020(13)
N3 0.0325(17) 0.0235(18) 0.0236(18) -0.0006(14) -0.0063(15) 0.0027(15)
N11 0.0239(18) 0.0280(19) 0.0334(17) 0.0000(15) -0.0030(16) 0.0019(15)
N11' 0.0231(18) 0.0281(18) 0.0342(18) -0.0007(15) 0.0026(16) 0.0016(15)
N21 0.042(2) 0.034(2) 0.052(2) 0.0099(17) -0.0152(18) 0.0057(17)
N21' 0.035(2) 0.037(2) 0.068(2) -0.0107(19) 0.0182(19) 0.0044(18)
N31 0.0216(17) 0.034(2) 0.0306(17) -0.0008(15) -0.0033(15) 0.0021(15)
N31' 0.0208(17) 0.033(2) 0.0331(18) 0.0051(15) 0.0038(16) 0.0004(15)
O1S 0.089(9) 0.079(8) 0.159(12) 0.012(8) 0.017(8) -0.004(7)

loop_
_atom_type_symbol
_atom_type_description
_atom_type_scat_dispersion_real
_atom_type_scat_dispersion_imag
_atom_type_scat_source
C C 0.0033 0.0016 'International Tables Vol C Tables 4.2.6.8 and 6.1.1.4'
H H 0.0000 0.0000 'International Tables Vol C Tables 4.2.6.8 and 6.1.1.4'
N N 0.0061 0.0033 'International Tables Vol C Tables 4.2.6.8 and 6.1.1.4'
O O 0.0106 0.0060 'International Tables Vol C Tables 4.2.6.8 and 6.1.1.4'

loop_
_geom_angle_atom_site_label_1
_geom_angle_atom_site_label_2
_geom_angle_atom_site_label_3
_geom_angle
O1 C1 N1' 122.8(3)
O1 C1 C2 122.7(3)
N1' C1 C2 114.5(3)
O1' C1' N1 122.9(3)
O1' C1' C2' 122.3(3)
N1 C1' C2' 114.8(3)
N1S C1S C2S 178.8(5)
N1' C2' C1' 111.3(3)
N1' C2' C3' 103.0(2)
C1' C2' C3' 115.6(3)
N1 C2 C1 112.5(3)
N1 C2 C3 103.6(2)
C1 C2 C3 111.8(3)
C2' C3' C4' 103.9(3)
C2 C3 C4 104.7(3)
N2 C4 C6 101.4(3)
N2 C4 C3 114.3(3)
C6 C4 C3 111.2(3)
N2 C4 C5 114.2(3)
C6 C4 C5 111.4(3)
C3 C4 C5 104.7(2)
N2' C4' C6' 101.8(2)
N2' C4' C3' 115.8(3)
C6' C4' C3' 112.4(3)
N2' C4' C5' 115.4(3)
C6' C4' C5' 109.2(3)
C3' C4' C5' 102.6(2)
N1 C5 C4 104.5(3)
N1' C5' C4' 102.3(3)
O2' C6' N3' 126.1(3)
O2' C6' C4' 126.0(3)
N3' C6' C4' 107.9(3)
O2 C6 N3 127.0(3)
O2 C6 C4 125.7(3)
N3 C6 C4 107.4(3)
O3' C7' N2' 128.5(3)
O3' C7' N3' 124.6(3)
N2' C7' N3' 106.9(3)
O3 C7 N2 128.7(3)
O3 C7 N3 124.5(3)
N2 C7 N3 106.8(3)
N2' C8' C14' 114.5(3)
N2 C8 C14 115.3(3)
N11 C12 C13 122.2(3)
N11 C12 C22 116.2(3)
C13 C12 C22 121.5(3)
N11' C12' C13' 122.2(3)
N11' C12' C22' 116.7(3)
C13' C12' C22' 121.1(3)
C12 C13 C14 120.1(3)
C14' C13' C12' 119.9(3)
C15 C14 C13 117.7(3)
C15 C14 C8 122.3(3)
C13 C14 C8 119.7(3)
C15' C14' C13' 117.4(3)
C15' C14' C8' 122.6(3)
C13' C14' C8' 120.0(3)
C14' C15' C16' 120.2(3)
C14 C15 C16 119.4(3)
N11' C16' C15' 122.4(3)
N11' C16' C32' 117.5(3)
C15' C16' C32' 120.1(3)
N11 C16 C15 122.7(3)
N11 C16 C32 116.2(3)
C15 C16 C32 120.9(3)
N21 C22 C23 121.7(3)
N21 C22 C12 116.4(3)
C23 C22 C12 121.8(4)
N21' C22' C23' 122.9(3)
N21' C22' C12' 116.2(3)
C23' C22' C12' 120.9(3)
C22' C23' C24' 119.2(4)
C22 C23 C24 119.5(4)
C25' C24' C23' 118.9(4)
C25 C24 C23 118.6(4)
C24 C25 C26 119.0(4)
C24' C25' C26' 118.3(4)
N21 C26 C25 123.3(4)
N21' C26' C25' 124.1(4)
N31' C32' C33' 122.3(3)
N31' C32' C16' 115.6(3)
C33' C32' C16' 122.0(3)
N31 C32 C33 122.3(3)
N31 C32 C16 116.1(3)
C33 C32 C16 121.5(3)
C34' C33' C32' 119.1(3)
C34 C33 C32 118.9(3)
C35' C34' C33' 118.9(4)
C35 C34 C33 118.9(4)
C34' C35' C36' 118.8(4)
C34 C35 C36 119.1(4)
N31 C36 C35 123.4(4)
N31' C36' C35' 123.7(3)
C76' C71' C72' 120.9(3)
C76' C71' N3' 120.8(3)
C72' C71' N3' 118.3(3)
C72 C71 C76 120.5(3)
C72 C71 N3 119.9(3)
C76 C71 N3 119.5(3)
C73' C72' C71' 119.9(3)
C71 C72 C73 119.9(4)
C72' C73' C74' 119.4(3)
C74 C73 C72 120.0(4)
C73' C74' C75' 120.5(3)
C75 C74 C73 119.8(4)
C76' C75' C74' 119.7(3)
C74 C75 C76 120.9(4)
C71' C76' C75' 119.6(3)
C75 C76 C71 118.8(4)
C1' N1 C5 121.5(3)
C1' N1 C2 123.5(3)
C5 N1 C2 113.0(2)
C1 N1' C5' 122.1(3)
C1 N1' C2' 123.5(3)
C5' N1' C2' 113.3(2)
C7' N2' C4' 112.4(3)
C7' N2' C8' 120.7(3)
C4' N2' C8' 124.6(2)
C7 N2 C4 113.5(3)
C7 N2 C8 122.7(3)
C4 N2 C8 123.6(3)
C6' N3' C7' 110.7(3)
C6' N3' C71' 126.0(3)
C7' N3' C71' 122.8(3)
C6 N3 C7 110.8(3)
C6 N3 C71 125.3(3)
C7 N3 C71 123.4(3)
C16 N11 C12 117.8(3)
C16' N11' C12' 117.8(3)
C26 N21 C22 118.0(4)
C26' N21' C22' 116.6(3)
C36 N31 C32 117.3(3)
C36' N31' C32' 117.2(3)

loop_
_geom_bond_atom_site_label_1
_geom_bond_atom_site_label_2
_geom_bond_distance
C1 O1 1.224(4)
C1 N1' 1.353(4)
C1 C2 1.518(5)
C1' O1' 1.241(4)
C1' N1 1.343(4)
C1' C2' 1.503(4)
C1S N1S 1.135(5)
C1S C2S 1.471(6)
C2' N1' 1.477(4)
C2' C3' 1.524(4)
C2 N1 1.488(4)
C2 C3 1.524(4)
C3' C4' 1.540(4)
C3 C4 1.541(4)
C4 N2 1.456(4)
C4 C6 1.522(5)
C4 C5 1.541(5)
C4' N2' 1.453(4)
C4' C6' 1.524(5)
C4' C5' 1.544(4)
C5 N1 1.453(4)
C5' N1' 1.460(4)
C6' O2' 1.222(4)
C6' N3' 1.369(4)
C6 O2 1.218(4)
C6 N3 1.378(4)
C7' O3' 1.213(4)
C7' N2' 1.368(4)
C7' N3' 1.428(4)
C7 O3 1.217(4)
C7 N2 1.345(4)
C7 N3 1.425(4)
C8' N2' 1.468(4)
C8' C14' 1.524(4)
C8 N2 1.462(4)
C8 C14 1.522(5)
C12 N11 1.349(4)
C12 C13 1.391(5)
C12 C22 1.486(5)
C12' N11' 1.351(4)
C12' C13' 1.394(5)
C12' C22' 1.493(5)
C13 C14 1.391(5)
C13' C14' 1.384(4)
C14 C15 1.383(5)
C14' C15' 1.383(4)
C15' C16' 1.390(5)
C15 C16 1.397(5)
C16' N11' 1.339(4)
C16' C32' 1.489(5)
C16 N11 1.347(4)
C16 C32 1.493(5)
C22 N21 1.350(4)
C22 C23 1.380(5)
C22' N21' 1.345(5)
C22' C23' 1.384(5)
C23' C24' 1.385(5)
C23 C24 1.401(6)
C24' C25' 1.372(5)
C24 C25 1.366(6)
C25 C26 1.379(6)
C25' C26' 1.386(5)
C26 N21 1.344(5)
C26' N21' 1.344(5)
C32' N31' 1.349(4)
C32' C33' 1.389(5)
C32 N31 1.349(4)
C32 C33 1.393(5)
C33' C34' 1.388(5)
C33 C34 1.384(5)
C34' C35' 1.369(5)
C34 C35 1.362(5)
C35' C36' 1.378(5)
C35 C36 1.386(5)
C36 N31 1.335(4)
C36' N31' 1.343(4)
C71' C76' 1.373(4)
C71' C72' 1.387(5)
C71' N3' 1.441(4)
C71 C72 1.377(5)
C71 C76 1.392(5)
C71 N3 1.434(4)
C72' C73' 1.384(4)
C72 C73 1.385(5)
C73' C74' 1.384(5)
C73 C74 1.384(5)
C74' C75' 1.391(5)
C74 C75 1.374(6)
C75' C76' 1.386(5)
C75 C76 1.388(5)

loop_
_geom_torsion_atom_site_label_1
_geom_torsion_atom_site_label_2
_geom_torsion_atom_site_label_3
_geom_torsion_atom_site_label_4
_geom_torsion
O1' C1' C2' N1' -141.6(3)
N1 C1' C2' N1' 39.3(4)
O1' C1' C2' C3' -24.6(4)
N1 C1' C2' C3' 156.2(3)
O1 C1 C2 N1 -147.6(3)
N1' C1 C2 N1 32.2(4)
O1 C1 C2 C3 -31.5(4)
N1' C1 C2 C3 148.2(3)
N1' C2' C3' C4' -28.4(3)
C1' C2' C3' C4' -150.0(3)
N1 C2 C3 C4 -27.4(3)
C1 C2 C3 C4 -148.8(3)
C2 C3 C4 N2 156.8(3)
C2 C3 C4 C6 -89.2(3)
C2 C3 C4 C5 31.2(3)
C2' C3' C4' N2' 165.4(3)
C2' C3' C4' C6' -78.3(3)
C2' C3' C4' C5' 38.8(3)
N2 C4 C5 N1 -148.2(3)
C6 C4 C5 N1 97.8(3)
C3 C4 C5 N1 -22.4(3)
N2' C4' C5' N1' -160.2(2)
C6' C4' C5' N1' 86.0(3)
C3' C4' C5' N1' -33.4(3)
N2' C4' C6' O2' 177.0(3)
C3' C4' C6' O2' 52.5(4)
C5' C4' C6' O2' -60.7(4)
N2' C4' C6' N3' -5.5(3)
C3' C4' C6' N3' -130.0(3)
C5' C4' C6' N3' 116.9(3)
N2 C4 C6 O2 -178.4(3)
C3 C4 C6 O2 59.7(4)
C5 C4 C6 O2 -56.6(4)
N2 C4 C6 N3 2.9(3)
C3 C4 C6 N3 -119.0(3)
C5 C4 C6 N3 124.7(3)
N11 C12 C13 C14 -0.8(5)
C22 C12 C13 C14 174.6(3)
N11' C12' C13' C14' -0.1(5)
C22' C12' C13' C14' 178.6(3)
C12 C13 C14 C15 2.2(5)
C12 C13 C14 C8 -172.1(3)
N2 C8 C14 C15 38.7(4)
N2 C8 C14 C13 -147.2(3)
C12' C13' C14' C15' -0.1(5)
C12' C13' C14' C8' 177.7(3)
N2' C8' C14' C15' -19.7(4)
N2' C8' C14' C13' 162.6(3)
C13' C14' C15' C16' 0.2(5)
C8' C14' C15' C16' -177.6(3)
C13 C14 C15 C16 -2.2(5)
C8 C14 C15 C16 171.9(3)
C14' C15' C16' N11' -0.1(5)
C14' C15' C16' C32' 178.7(3)
C14 C15 C16 N11 0.8(5)
C14 C15 C16 C32 -174.9(3)
N11 C12 C22 N21 -173.7(3)
C13 C12 C22 N21 10.7(5)
N11 C12 C22 C23 9.2(5)
C13 C12 C22 C23 -166.4(4)
N11' C12' C22' N21' -172.4(3)
C13' C12' C22' N21' 8.8(5)
N11' C12' C22' C23' 9.7(5)
C13' C12' C22' C23' -169.1(3)
N21' C22' C23' C24' 1.9(6)
C12' C22' C23' C24' 179.7(3)
N21 C22 C23 C24 0.3(6)
C12 C22 C23 C24 177.2(4)
C22' C23' C24' C25' -0.2(5)
C22 C23 C24 C25 -0.1(7)
C23 C24 C25 C26 0.1(7)
C23' C24' C25' C26' -0.5(6)
C24 C25 C26 N21 -0.4(7)
C24' C25' C26' N21' -0.4(7)
N11' C16' C32' N31' -166.2(3)
C15' C16' C32' N31' 15.0(4)
N11' C16' C32' C33' 17.0(5)
C15' C16' C32' C33' -161.9(3)
N11 C16 C32 N31 -179.0(3)
C15 C16 C32 N31 -3.0(4)
N11 C16 C32 C33 -1.0(4)
C15 C16 C32 C33 174.9(3)
N31' C32' C33' C34' -1.0(5)
C16' C32' C33' C34' 175.6(3)
N31 C32 C33 C34 1.0(5)
C16 C32 C33 C34 -176.8(3)
C32' C33' C34' C35' 1.0(5)
C32 C33 C34 C35 0.2(5)
C33' C34' C35' C36' -0.3(5)
C33 C34 C35 C36 -0.9(5)
C34 C35 C36 N31 0.4(5)
C34' C35' C36' N31' -0.4(5)
C76' C71' C72' C73' 0.0(5)
N3' C71' C72' C73' 178.7(3)
C76 C71 C72 C73 1.7(5)
N3 C71 C72 C73 178.5(3)
C71' C72' C73' C74' -0.8(5)
C71 C72 C73 C74 -1.1(6)
C72' C73' C74' C75' 1.2(5)
C72 C73 C74 C75 0.1(6)
C73' C74' C75' C76' -0.9(5)
C73 C74 C75 C76 0.4(6)
C72' C71' C76' C75' 0.4(5)
N3' C71' C76' C75' -178.3(3)
C74' C75' C76' C71' 0.1(5)
C74 C75 C76 C71 0.2(6)
C72 C71 C76 C75 -1.3(5)
N3 C71 C76 C75 -178.0(3)
O1' C1' N1 C5 10.5(5)
C2' C1' N1 C5 -170.4(3)
O1' C1' N1 C2 173.0(3)
C2' C1' N1 C2 -7.9(4)
C4 C5 N1 C1' 169.6(3)
C4 C5 N1 C2 5.4(3)
C1 C2 N1 C1' -29.0(4)
C3 C2 N1 C1' -149.8(3)
C1 C2 N1 C5 134.9(3)
C3 C2 N1 C5 14.0(3)
O1 C1 N1' C5' 12.4(5)
C2 C1 N1' C5' -167.4(3)
O1 C1 N1' C2' 179.6(3)
C2 C1 N1' C2' -0.1(4)
C4' C5' N1' C1 -174.9(3)
C4' C5' N1' C2' 16.7(3)
C1' C2' N1' C1 -36.5(4)
C3' C2' N1' C1 -160.9(3)
C1' C2' N1' C5' 131.7(3)
C3' C2' N1' C5' 7.3(3)
O3' C7' N2' C4' 175.1(3)
N3' C7' N2' C4' -5.3(3)
O3' C7' N2' C8' 11.8(5)
N3' C7' N2' C8' -168.6(2)
C6' C4' N2' C7' 6.6(3)
C3' C4' N2' C7' 128.8(3)
C5' C4' N2' C7' -111.4(3)
C6' C4' N2' C8' 169.1(3)
C3' C4' N2' C8' -68.7(4)
C5' C4' N2' C8' 51.1(4)
C14' C8' N2' C7' 80.0(4)
C14' C8' N2' C4' -81.1(4)
O3 C7 N2 C4 177.6(3)
N3 C7 N2 C4 -0.9(4)
O3 C7 N2 C8 -6.0(5)
N3 C7 N2 C8 175.5(3)
C6 C4 N2 C7 -1.2(3)
C3 C4 N2 C7 118.5(3)
C5 C4 N2 C7 -121.0(3)
C6 C4 N2 C8 -177.6(3)
C3 C4 N2 C8 -57.9(4)
C5 C4 N2 C8 62.6(4)
C14 C8 N2 C7 -79.7(4)
C14 C8 N2 C4 96.4(4)
O2' C6' N3' C7' -179.7(3)
C4' C6' N3' C7' 2.8(3)
O2' C6' N3' C71' 8.4(5)
C4' C6' N3' C71' -169.1(3)
O3' C7' N3' C6' -178.9(3)
N2' C7' N3' C6' 1.4(3)
O3' C7' N3' C71' -6.8(5)
N2' C7' N3' C71' 173.6(3)
C76' C71' N3' C6' -118.3(4)
C72' C71' N3' C6' 63.0(4)
C76' C71' N3' C7' 70.8(4)
C72' C71' N3' C7' -107.9(3)
O2 C6 N3 C7 177.7(3)
C4 C6 N3 C7 -3.7(3)
O2 C6 N3 C71 -10.4(5)
C4 C6 N3 C71 168.3(3)
O3 C7 N3 C6 -175.6(3)
N2 C7 N3 C6 3.0(4)
O3 C7 N3 C71 12.3(5)
N2 C7 N3 C71 -169.2(3)
C72 C71 N3 C6 -121.5(4)
C76 C71 N3 C6 55.3(5)
C72 C71 N3 C7 49.5(5)
C76 C71 N3 C7 -133.7(3)
C15 C16 N11 C12 0.6(5)
C32 C16 N11 C12 176.5(3)
C13 C12 N11 C16 -0.7(5)
C22 C12 N11 C16 -176.3(3)
C15' C16' N11' C12' -0.2(5)
C32' C16' N11' C12' -179.0(3)
C13' C12' N11' C16' 0.2(5)
C22' C12' N11' C16' -178.5(3)
C25 C26 N21 C22 0.6(6)
C23 C22 N21 C26 -0.5(5)
C12 C22 N21 C26 -177.6(3)
C25' C26' N21' C22' 1.9(6)
C23' C22' N21' C26' -2.7(6)
C12' C22' N21' C26' 179.5(3)
C35 C36 N31 C32 0.8(5)
C33 C32 N31 C36 -1.5(5)
C16 C32 N31 C36 176.4(3)
C35' C36' N31' C32' 0.4(5)
C33' C32' N31' C36' 0.3(5)
C16' C32' N31' C36' -176.5(3)
